data_1513773
loop_
_publ_author_name
'McLeod, Michael C.'
'Singh, Gurpreet'
'Plampin, 3rd, James N'
'Rane, Digamber'
'Wang, Jenna L.'
'Day, Victor W.'
'Aub\'e, Jeffrey'

_publ_section_title
;
 Probing chemical space with alkaloid-inspired libraries.
;
_journal_issue 2
_journal_name_full 'Nature chemistry'
_journal_page_first 133
_journal_page_last 140
_journal_paper_doi 10.1038/nchem.1844
_journal_volume 6
_journal_year 2014
_chemical_formula_sum 'C22 H31 Cl N2 O3 S'
_chemical_formula_weight 439.00
_chemical_name_systematic
; 
 ? 
;
_space_group_IT_number 14
_symmetry_cell_setting monoclinic
_symmetry_space_group_name_Hall '-P 2yn'
_symmetry_space_group_name_H-M 'P 1 21/n 1'
_atom_sites_solution_hydrogens difmap
_atom_sites_solution_primary direct
_atom_sites_solution_secondary difmap
_audit_creation_method SHELXTL
_cell_angle_alpha 90.00
_cell_angle_beta 104.2610(10)
_cell_angle_gamma 90.00
_cell_formula_units_Z 4
_cell_length_a 13.4420(3)
_cell_length_b 8.1038(2)
_cell_length_c 20.1572(5)
_cell_measurement_reflns_used 9579
_cell_measurement_temperature 100(2)
_cell_measurement_theta_max 69.72
_cell_measurement_theta_min 4.52
_cell_volume 2128.08(9)
_computing_cell_refinement 'Bruker SAINT'
_computing_data_collection 'Bruker APEX2'
_computing_data_reduction 'Bruker SAINT'
_computing_molecular_graphics 'Bruker SHELXTL'
_computing_publication_material 'Bruker SHELXTL'
_computing_structure_refinement 'Bruker SHELXTL'
_computing_structure_solution 'Bruker SHELXTL'
_diffrn_ambient_temperature 100(2)
_diffrn_measured_fraction_theta_full 0.990
_diffrn_measured_fraction_theta_max 0.970
_diffrn_measurement_device_type 'Bruker APEX-II CCD'
_diffrn_measurement_method '\f and \w scans'
_diffrn_radiation_monochromator 'Helios multilayer optics'
_diffrn_radiation_source 'Bruker MicroStar microfocus rotating anode'
_diffrn_radiation_type CuK\a
_diffrn_radiation_wavelength 1.54178
_diffrn_reflns_av_R_equivalents 0.0260
_diffrn_reflns_av_sigmaI/netI 0.0187
_diffrn_reflns_limit_h_max 16
_diffrn_reflns_limit_h_min -16
_diffrn_reflns_limit_k_max 9
_diffrn_reflns_limit_k_min -7
_diffrn_reflns_limit_l_max 24
_diffrn_reflns_limit_l_min -19
_diffrn_reflns_number 20456
_diffrn_reflns_theta_full 66.00
_diffrn_reflns_theta_max 69.68
_diffrn_reflns_theta_min 3.58
_diffrn_standards_number 0
_exptl_absorpt_coefficient_mu 2.719
_exptl_absorpt_correction_T_max 1.000
_exptl_absorpt_correction_T_min 0.834
_exptl_absorpt_correction_type multi-scan
_exptl_crystal_colour colourless
_exptl_crystal_density_diffrn 1.370
_exptl_crystal_density_method 'not measured'
_exptl_crystal_description Thin
_exptl_crystal_F_000 936
_exptl_crystal_size_max 0.17
_exptl_crystal_size_mid 0.07
_exptl_crystal_size_min 0.01
_refine_diff_density_max 0.382
_refine_diff_density_min -0.380
_refine_diff_density_rms 0.043
_refine_ls_extinction_method none
_refine_ls_goodness_of_fit_ref 1.039
_refine_ls_hydrogen_treatment refall
_refine_ls_matrix_type full
_refine_ls_number_parameters 386
_refine_ls_number_reflns 3886
_refine_ls_number_restraints 0
_refine_ls_restrained_S_all 1.039
_refine_ls_R_factor_all 0.0315
_refine_ls_R_factor_gt 0.0276
_refine_ls_shift/su_max 0.001
_refine_ls_shift/su_mean 0.000
_refine_ls_structure_factor_coef Fsqd
_refine_ls_weighting_details 'calc w=1/[\s^2^(Fo^2^)+(0.0402P)^2^+1.0379P] where P=(Fo^2^+2Fc^2^)/3'
_refine_ls_weighting_scheme calc
_refine_ls_wR_factor_gt 0.0715
_refine_ls_wR_factor_ref 0.0735
_reflns_number_gt 3510
_reflns_number_total 3886
_reflns_threshold_expression >2sigma(I)
_cod_data_source_file nchem.1844-s7.cif
_cod_data_source_block q04d
_cod_depositor_comments
;
The following automatic conversions were performed:

'_symmetry_cell_setting' value 'Monoclinic' changed to 'monoclinic'
according to
/usr/data/users/saulius/automatic-downloads/current/Nature/lib/dictionaries/cif_core.dic
dictionary named 'cif_core.dic' version 2.4.2 from
2011-04-26.

'_exptl_absorpt_correction_type' value 'Multi-Scan'
changed to 'multi-scan' according to
/usr/data/users/saulius/automatic-downloads/current/Nature/lib/dictionaries/cif_core.dic
dictionary named 'cif_core.dic' version 2.4.2 from 2011-04-26.

Automatic conversion script
Id: cif_fix_values 2281 2013-09-26 08:29:07Z andrius 
;
_cod_original_sg_symbol_H-M P2(1)/n
_cod_database_code 1513773

loop_
_symmetry_equiv_pos_as_xyz
'x, y, z'
'-x+1/2, y+1/2, -z+1/2'
'-x, -y, -z'
'x-1/2, -y-1/2, z-1/2'

loop_
_atom_site_label
_atom_site_type_symbol
_atom_site_fract_x
_atom_site_fract_y
_atom_site_fract_z
_atom_site_U_iso_or_equiv
_atom_site_adp_type
_atom_site_occupancy
_atom_site_symmetry_multiplicity
_atom_site_calc_flag
Cl Cl 0.64826(3) 0.03443(5) -0.065332(17) 0.02190(10) Uani 1 1 d
S S 0.58418(2) 0.37753(4) 0.199230(17) 0.01354(10) Uani 1 1 d
O1 O 0.19440(7) -0.27075(12) 0.32947(5) 0.0168(2) Uani 1 1 d
O2 O 0.68410(7) 0.40957(13) 0.24297(5) 0.0186(2) Uani 1 1 d
O3 O 0.51294(8) 0.51095(12) 0.17854(5) 0.0189(2) Uani 1 1 d
N1 N 0.36280(8) -0.22346(14) 0.34204(6) 0.0136(2) Uani 1 1 d
N2 N 0.52764(9) 0.24231(14) 0.23647(6) 0.0138(2) Uani 1 1 d
H2N H 0.4651(15) 0.232(2) 0.2148(10) 0.023(5) Uiso 1 1 d
C1 C 0.26413(10) -0.17337(17) 0.32515(7) 0.0139(3) Uani 1 1 d
C2 C 0.24071(11) 0.00569(18) 0.30806(8) 0.0178(3) Uani 1 1 d
H2A H 0.2519(13) 0.032(2) 0.2639(9) 0.018(4) Uiso 1 1 d
H2B H 0.1691(14) 0.018(2) 0.3057(9) 0.017(4) Uiso 1 1 d
C3 C 0.30554(11) 0.12049(18) 0.36228(8) 0.0183(3) Uani 1 1 d
H3A H 0.2698(13) 0.226(2) 0.3591(9) 0.021(4) Uiso 1 1 d
H3B H 0.3107(13) 0.075(2) 0.4064(10) 0.021(4) Uiso 1 1 d
C4 C 0.41215(11) 0.15695(17) 0.35204(7) 0.0149(3) Uani 1 1 d
H4A H 0.4395(13) 0.240(2) 0.3833(9) 0.018(4) Uiso 1 1 d
H4B H 0.4028(12) 0.204(2) 0.3062(9) 0.015(4) Uiso 1 1 d
C5 C 0.49172(10) 0.01629(16) 0.36346(7) 0.0129(3) Uani 1 1 d
H5 H 0.5094(12) -0.011(2) 0.4121(9) 0.012(4) Uiso 1 1 d
C6 C 0.59233(10) 0.07592(17) 0.34521(7) 0.0132(3) Uani 1 1 d
H6 H 0.6453(12) -0.013(2) 0.3589(8) 0.011(4) Uiso 1 1 d
C7 C 0.58418(10) 0.09156(17) 0.26762(7) 0.0135(3) Uani 1 1 d
H7 H 0.6547(13) 0.1045(19) 0.2637(8) 0.012(4) Uiso 1 1 d
C8 C 0.54016(10) -0.06661(17) 0.23010(7) 0.0145(3) Uani 1 1 d
H8A H 0.5915(13) -0.153(2) 0.2436(8) 0.014(4) Uiso 1 1 d
H8B H 0.5282(13) -0.050(2) 0.1806(9) 0.016(4) Uiso 1 1 d
C9 C 0.44055(10) -0.12360(17) 0.24753(7) 0.0138(3) Uani 1 1 d
H9A H 0.3881(13) -0.042(2) 0.2312(8) 0.013(4) Uiso 1 1 d
H9B H 0.4172(12) -0.227(2) 0.2254(9) 0.015(4) Uiso 1 1 d
C10 C 0.45642(10) -0.14774(16) 0.32504(7) 0.0128(3) Uani 1 1 d
C11 C 0.53636(11) -0.28673(17) 0.35219(8) 0.0155(3) Uani 1 1 d
H11A H 0.5348(13) -0.368(2) 0.3154(10) 0.022(4) Uiso 1 1 d
H11B H 0.6060(14) -0.244(2) 0.3685(9) 0.016(4) Uiso 1 1 d
C12 C 0.49921(11) -0.37045(17) 0.40928(8) 0.0163(3) Uani 1 1 d
H12A H 0.5313(12) -0.474(2) 0.4225(8) 0.014(4) Uiso 1 1 d
H12B H 0.5110(12) -0.303(2) 0.4516(9) 0.016(4) Uiso 1 1 d
C13 C 0.38528(11) -0.38394(17) 0.37685(8) 0.0159(3) Uani 1 1 d
H13A H 0.3693(12) -0.474(2) 0.3439(9) 0.013(4) Uiso 1 1 d
H13B H 0.3434(13) -0.397(2) 0.4090(9) 0.019(4) Uiso 1 1 d
C14 C 0.63955(11) 0.23065(18) 0.38383(7) 0.0162(3) Uani 1 1 d
H14A H 0.6995(14) 0.258(2) 0.3689(9) 0.019(4) Uiso 1 1 d
H14B H 0.5938(13) 0.323(2) 0.3705(9) 0.018(4) Uiso 1 1 d
C15 C 0.67060(12) 0.21068(19) 0.46175(8) 0.0202(3) Uani 1 1 d
H15A H 0.6890(14) 0.316(3) 0.4816(10) 0.026(5) Uiso 1 1 d
H15B H 0.6099(14) 0.175(2) 0.4802(9) 0.024(4) Uiso 1 1 d
C16 C 0.75997(13) 0.0930(3) 0.48578(9) 0.0317(4) Uani 1 1 d
H16A H 0.7873(16) 0.095(3) 0.5367(12) 0.037(5) Uiso 1 1 d
H16B H 0.7385(18) -0.020(3) 0.4722(12) 0.047(6) Uiso 1 1 d
H16C H 0.8160(17) 0.121(3) 0.4646(12) 0.043(6) Uiso 1 1 d
C17 C 0.60378(10) 0.28547(17) 0.12369(7) 0.0142(3) Uani 1 1 d
C18 C 0.53486(11) 0.31593(19) 0.06122(8) 0.0195(3) Uani 1 1 d
H18 H 0.4802(14) 0.386(2) 0.0597(9) 0.022(4) Uiso 1 1 d
C19 C 0.54817(12) 0.2398(2) 0.00230(8) 0.0212(3) Uani 1 1 d
H19 H 0.5017(15) 0.260(2) -0.0409(10) 0.027(5) Uiso 1 1 d
C20 C 0.63024(11) 0.13308(17) 0.00750(7) 0.0167(3) Uani 1 1 d
C21 C 0.69920(11) 0.10191(18) 0.06976(8) 0.0179(3) Uani 1 1 d
H21 H 0.7535(14) 0.032(2) 0.0715(9) 0.020(4) Uiso 1 1 d
C22 C 0.68626(11) 0.17889(18) 0.12835(8) 0.0167(3) Uani 1 1 d
H22 H 0.7324(14) 0.159(2) 0.1707(10) 0.023(4) Uiso 1 1 d

loop_
_atom_site_aniso_label
_atom_site_aniso_U_11
_atom_site_aniso_U_22
_atom_site_aniso_U_33
_atom_site_aniso_U_23
_atom_site_aniso_U_13
_atom_site_aniso_U_12
Cl 0.02317(19) 0.0265(2) 0.01634(18) -0.00379(13) 0.00545(14) 0.00452(13)
S 0.01396(17) 0.01071(17) 0.01736(18) -0.00120(12) 0.00657(13) -0.00119(11)
O1 0.0139(5) 0.0148(5) 0.0222(5) 0.0005(4) 0.0050(4) -0.0024(4)
O2 0.0167(5) 0.0182(5) 0.0213(5) -0.0036(4) 0.0059(4) -0.0055(4)
O3 0.0220(5) 0.0122(5) 0.0253(5) 0.0006(4) 0.0111(4) 0.0023(4)
N1 0.0134(6) 0.0085(6) 0.0196(6) 0.0017(4) 0.0056(5) -0.0005(4)
N2 0.0104(6) 0.0140(6) 0.0176(6) 0.0009(4) 0.0047(5) -0.0005(4)
C1 0.0154(7) 0.0135(7) 0.0137(6) -0.0007(5) 0.0053(5) -0.0005(5)
C2 0.0132(7) 0.0139(7) 0.0272(8) 0.0045(6) 0.0066(6) 0.0022(5)
C3 0.0189(7) 0.0111(7) 0.0282(8) 0.0006(6) 0.0121(6) 0.0031(5)
C4 0.0166(7) 0.0089(7) 0.0204(7) -0.0018(5) 0.0072(6) -0.0006(5)
C5 0.0144(6) 0.0099(7) 0.0154(7) -0.0010(5) 0.0052(5) -0.0004(5)
C6 0.0126(6) 0.0110(7) 0.0163(7) -0.0008(5) 0.0041(5) -0.0003(5)
C7 0.0116(6) 0.0118(7) 0.0177(7) -0.0003(5) 0.0050(5) 0.0004(5)
C8 0.0153(7) 0.0125(7) 0.0167(7) -0.0025(5) 0.0057(5) -0.0003(5)
C9 0.0134(7) 0.0105(7) 0.0174(7) -0.0022(5) 0.0035(5) -0.0009(5)
C10 0.0111(6) 0.0094(6) 0.0188(7) -0.0009(5) 0.0055(5) -0.0001(5)
C11 0.0141(7) 0.0107(7) 0.0222(7) 0.0001(5) 0.0054(6) 0.0020(5)
C12 0.0182(7) 0.0106(7) 0.0198(7) 0.0006(5) 0.0041(6) 0.0029(5)
C13 0.0185(7) 0.0098(7) 0.0194(7) 0.0021(5) 0.0052(6) 0.0005(5)
C14 0.0169(7) 0.0138(7) 0.0181(7) -0.0020(5) 0.0048(6) -0.0035(5)
C15 0.0243(8) 0.0202(8) 0.0170(7) -0.0049(6) 0.0069(6) -0.0093(6)
C16 0.0254(9) 0.0498(12) 0.0189(8) 0.0051(8) 0.0035(7) -0.0004(8)
C17 0.0145(6) 0.0123(7) 0.0172(7) 0.0001(5) 0.0066(5) -0.0017(5)
C18 0.0153(7) 0.0200(8) 0.0232(8) 0.0011(6) 0.0046(6) 0.0053(6)
C19 0.0187(7) 0.0254(8) 0.0176(8) 0.0014(6) 0.0006(6) 0.0038(6)
C20 0.0184(7) 0.0157(7) 0.0175(7) -0.0017(5) 0.0075(6) -0.0012(5)
C21 0.0160(7) 0.0173(7) 0.0211(7) 0.0000(6) 0.0060(6) 0.0045(6)
C22 0.0149(7) 0.0180(7) 0.0169(7) 0.0018(6) 0.0035(6) 0.0013(5)

loop_
_atom_type_symbol
_atom_type_description
_atom_type_scat_dispersion_real
_atom_type_scat_dispersion_imag
_atom_type_scat_source
C C 0.0181 0.0091 'International Tables Vol C Tables 4.2.6.8 and 6.1.1.4'
H H 0.0000 0.0000 'International Tables Vol C Tables 4.2.6.8 and 6.1.1.4'
N N 0.0311 0.0180 'International Tables Vol C Tables 4.2.6.8 and 6.1.1.4'
O O 0.0492 0.0322 'International Tables Vol C Tables 4.2.6.8 and 6.1.1.4'
S S 0.3331 0.5567 'International Tables Vol C Tables 4.2.6.8 and 6.1.1.4'
Cl Cl 0.3639 0.7018 'International Tables Vol C Tables 4.2.6.8 and 6.1.1.4'

loop_
_geom_angle_atom_site_label_1
_geom_angle_atom_site_label_2
_geom_angle_atom_site_label_3
_geom_angle
O3 S O2 119.84(6)
O3 S N2 106.76(6)
O2 S N2 108.20(6)
O3 S C17 107.27(6)
O2 S C17 106.79(6)
N2 S C17 107.42(6)
C1 N1 C13 117.37(11)
C1 N1 C10 129.94(12)
C13 N1 C10 112.42(10)
C7 N2 S 120.01(9)
C7 N2 H2N 118.2(13)
S N2 H2N 110.2(12)
O1 C1 N1 120.16(13)
O1 C1 C2 120.54(12)
N1 C1 C2 119.01(12)
C1 C2 C3 111.80(12)
C1 C2 H2A 110.6(10)
C3 C2 H2A 109.6(10)
C1 C2 H2B 105.3(10)
C3 C2 H2B 111.1(10)
H2A C2 H2B 108.3(14)
C4 C3 C2 114.13(12)
C4 C3 H3A 106.5(10)
C2 C3 H3A 107.6(10)
C4 C3 H3B 110.3(11)
C2 C3 H3B 109.4(11)
H3A C3 H3B 108.7(15)
C3 C4 C5 118.48(12)
C3 C4 H4A 105.9(10)
C5 C4 H4A 106.9(11)
C3 C4 H4B 107.2(10)
C5 C4 H4B 110.8(10)
H4A C4 H4B 106.8(15)
C4 C5 C10 116.30(11)
C4 C5 C6 110.18(11)
C10 C5 C6 108.85(11)
C4 C5 H5 108.0(9)
C10 C5 H5 105.8(10)
C6 C5 H5 107.3(9)
C14 C6 C7 111.40(11)
C14 C6 C5 114.11(11)
C7 C6 C5 114.44(11)
C14 C6 H6 105.7(9)
C7 C6 H6 101.9(9)
C5 C6 H6 108.1(9)
N2 C7 C8 112.49(11)
N2 C7 C6 113.23(11)
C8 C7 C6 110.70(11)
N2 C7 H7 106.4(9)
C8 C7 H7 108.3(9)
C6 C7 H7 105.2(10)
C7 C8 C9 113.03(11)
C7 C8 H8A 107.6(10)
C9 C8 H8A 108.5(10)
C7 C8 H8B 109.7(10)
C9 C8 H8B 109.8(10)
H8A C8 H8B 108.0(13)
C10 C9 C8 111.11(11)
C10 C9 H9A 110.0(10)
C8 C9 H9A 108.7(10)
C10 C9 H9B 108.0(10)
C8 C9 H9B 110.9(10)
H9A C9 H9B 108.0(14)
N1 C10 C9 111.53(11)
N1 C10 C5 113.78(11)
C9 C10 C5 110.31(11)
N1 C10 C11 99.62(10)
C9 C10 C11 111.09(11)
C5 C10 C11 110.10(11)
C12 C11 C10 105.14(11)
C12 C11 H11A 108.5(10)
C10 C11 H11A 109.5(10)
C12 C11 H11B 111.7(10)
C10 C11 H11B 112.4(10)
H11A C11 H11B 109.5(14)
C13 C12 C11 101.02(11)
C13 C12 H12A 113.5(10)
C11 C12 H12A 113.3(10)
C13 C12 H12B 109.9(10)
C11 C12 H12B 113.1(10)
H12A C12 H12B 106.2(14)
N1 C13 C12 102.06(11)
N1 C13 H13A 110.6(10)
C12 C13 H13A 112.2(9)
N1 C13 H13B 109.5(10)
C12 C13 H13B 114.5(10)
H13A C13 H13B 107.9(14)
C6 C14 C15 114.18(12)
C6 C14 H14A 107.7(10)
C15 C14 H14A 108.1(11)
C6 C14 H14B 109.8(10)
C15 C14 H14B 111.2(10)
H14A C14 H14B 105.5(14)
C16 C15 C14 112.85(13)
C16 C15 H15A 109.0(11)
C14 C15 H15A 108.4(11)
C16 C15 H15B 110.3(10)
C14 C15 H15B 111.3(10)
H15A C15 H15B 104.7(15)
C15 C16 H16A 112.3(12)
C15 C16 H16B 110.0(14)
H16A C16 H16B 108.0(18)
C15 C16 H16C 110.5(13)
H16A C16 H16C 108.4(18)
H16B C16 H16C 107.4(18)
C18 C17 C22 120.95(13)
C18 C17 S 119.79(11)
C22 C17 S 119.22(11)
C19 C18 C17 119.91(13)
C19 C18 H18 120.9(11)
C17 C18 H18 119.2(11)
C20 C19 C18 118.73(14)
C20 C19 H19 120.7(11)
C18 C19 H19 120.6(11)
C19 C20 C21 121.62(13)
C19 C20 Cl 119.78(12)
C21 C20 Cl 118.60(11)
C22 C21 C20 119.56(13)
C22 C21 H21 120.8(11)
C20 C21 H21 119.6(11)
C21 C22 C17 119.22(13)
C21 C22 H22 120.5(11)
C17 C22 H22 120.3(11)

loop_
_geom_bond_atom_site_label_1
_geom_bond_atom_site_label_2
_geom_bond_distance
Cl C20 1.7403(14)
S O3 1.4364(10)
S O2 1.4371(10)
S N2 1.6195(12)
S C17 1.7726(14)
O1 C1 1.2446(17)
N1 C1 1.3481(18)
N1 C13 1.4733(17)
N1 C10 1.5133(16)
N2 C7 1.4931(17)
N2 H2N 0.85(2)
C1 C2 1.507(2)
C2 C3 1.533(2)
C2 H2A 0.962(19)
C2 H2B 0.957(17)
C3 C4 1.5263(19)
C3 H3A 0.977(19)
C3 H3B 0.948(19)
C4 C5 1.5412(18)
C4 H4A 0.935(19)
C4 H4B 0.980(18)
C5 C10 1.5526(18)
C5 C6 1.5629(18)
C5 H5 0.976(17)
C6 C14 1.5290(19)
C6 C7 1.5460(19)
C6 H6 1.002(16)
C7 C8 1.5312(19)
C7 H7 0.977(16)
C8 C9 1.5366(18)
C8 H8A 0.972(17)
C8 H8B 0.980(18)
C9 C10 1.5365(19)
C9 H9A 0.963(17)
C9 H9B 0.962(18)
C10 C11 1.5598(18)
C11 C12 1.522(2)
C11 H11A 0.989(19)
C11 H11B 0.976(18)
C12 C13 1.514(2)
C12 H12A 0.950(18)
C12 H12B 0.991(18)
C13 H13A 0.976(18)
C13 H13B 0.963(18)
C14 C15 1.531(2)
C14 H14A 0.952(18)
C14 H14B 0.964(18)
C15 C16 1.517(2)
C15 H15A 0.95(2)
C15 H15B 1.019(19)
C16 H16A 1.00(2)
C16 H16B 0.98(3)
C16 H16C 0.98(2)
C17 C18 1.389(2)
C17 C22 1.390(2)
C18 C19 1.389(2)
C18 H18 0.920(19)
C19 C20 1.385(2)
C19 H19 0.95(2)
C20 C21 1.387(2)
C21 C22 1.384(2)
C21 H21 0.917(18)
C22 H22 0.937(19)

loop_
_geom_hbond_atom_site_label_D
_geom_hbond_atom_site_label_H
_geom_hbond_atom_site_label_A
_geom_hbond_distance_DH
_geom_hbond_distance_HA
_geom_hbond_distance_DA
_geom_hbond_angle_DHA
_geom_hbond_site_symmetry_A
N2 H2N O1 0.85(2) 2.11(2) 2.9549(15) 172.3(17) 2

loop_
_geom_torsion_atom_site_label_1
_geom_torsion_atom_site_label_2
_geom_torsion_atom_site_label_3
_geom_torsion_atom_site_label_4
_geom_torsion
O3 S N2 C7 -176.55(10)
O2 S N2 C7 -46.30(12)
C17 S N2 C7 68.65(12)
C13 N1 C1 O1 -10.76(19)
C10 N1 C1 O1 162.72(13)
C13 N1 C1 C2 163.05(12)
C10 N1 C1 C2 -23.5(2)
O1 C1 C2 C3 124.40(14)
N1 C1 C2 C3 -49.39(17)
C1 C2 C3 C4 84.26(15)
C2 C3 C4 C5 -69.15(17)
C3 C4 C5 C10 51.43(17)
C3 C4 C5 C6 175.89(12)
C4 C5 C6 C14 55.47(15)
C10 C5 C6 C14 -175.90(11)
C4 C5 C6 C7 -74.51(14)
C10 C5 C6 C7 54.12(15)
S N2 C7 C8 -113.16(12)
S N2 C7 C6 120.41(11)
C14 C6 C7 N2 -54.54(15)
C5 C6 C7 N2 76.77(14)
C14 C6 C7 C8 178.08(11)
C5 C6 C7 C8 -50.61(15)
N2 C7 C8 C9 -77.12(15)
C6 C7 C8 C9 50.66(15)
C7 C8 C9 C10 -56.28(15)
C1 N1 C10 C9 -54.69(18)
C13 N1 C10 C9 119.05(12)
C1 N1 C10 C5 70.87(18)
C13 N1 C10 C5 -115.39(12)
C1 N1 C10 C11 -172.02(13)
C13 N1 C10 C11 1.71(14)
C8 C9 C10 N1 -173.09(11)
C8 C9 C10 C5 59.45(14)
C8 C9 C10 C11 -62.93(14)
C4 C5 C10 N1 -58.38(16)
C6 C5 C10 N1 176.49(11)
C4 C5 C10 C9 67.83(14)
C6 C5 C10 C9 -57.31(14)
C4 C5 C10 C11 -169.22(11)
C6 C5 C10 C11 65.65(14)
N1 C10 C11 C12 -27.84(13)
C9 C10 C11 C12 -145.50(11)
C5 C10 C11 C12 92.00(13)
C10 C11 C12 C13 43.66(13)
C1 N1 C13 C12 -160.57(12)
C10 N1 C13 C12 24.84(14)
C11 C12 C13 N1 -40.82(13)
C7 C6 C14 C15 -167.90(12)
C5 C6 C14 C15 60.62(16)
C6 C14 C15 C16 67.98(17)
O3 S C17 C18 -17.02(13)
O2 S C17 C18 -146.68(12)
N2 S C17 C18 97.44(12)
O3 S C17 C22 165.24(11)
O2 S C17 C22 35.59(13)
N2 S C17 C22 -80.29(12)
C22 C17 C18 C19 -0.2(2)
S C17 C18 C19 -177.91(12)
C17 C18 C19 C20 0.6(2)
C18 C19 C20 C21 -0.4(2)
C18 C19 C20 Cl 179.45(12)
C19 C20 C21 C22 0.0(2)
Cl C20 C21 C22 -179.92(11)
C20 C21 C22 C17 0.4(2)
C18 C17 C22 C21 -0.3(2)
S C17 C22 C21 177.45(11)
